data_1532886
loop_
_publ_author_name
'Michor, H.'
'Paul, C.'
'El-Hagary, M.'
'Berger, S.'
'Bauer, E.'
'Hilscher, G.'
'Rogl, P.'
'Giester, G.'

_publ_section_title
;
 Crystal structure and Kondo lattice behaviour of Ce Ni9 Si4
;
_journal_name_full 'Physical Review, Serie 3. B - Condensed Matter (18,1978-)'
_journal_page_first 224428-1
_journal_page_last 224428-10
_journal_volume 67
_journal_year 2003
_chemical_formula_sum 'Ce Ni9 Si4'
_space_group_IT_number 140
_symmetry_space_group_name_Hall '-I 4 2c'
_symmetry_space_group_name_H-M 'I 4/m c m'
_cell_angle_alpha 90
_cell_angle_beta 90
_cell_angle_gamma 90
_cell_formula_units_Z 4
_cell_length_a 7.846
_cell_length_b 7.846
_cell_length_c 11.453
_cell_volume 705.043
_citation_journal_id_ASTM PRBMDO
_cod_data_source_file Michor_PRBMDO_2003_882.cif
_cod_data_source_block Ce1Ni9Si4
_cod_original_cell_volume 705.0435
_cod_original_formula_sum 'Ce1 Ni9 Si4'
_cod_database_code 1532886

loop_
_symmetry_equiv_pos_as_xyz
x,y,z
-y,x,z
-x,-y,z
y,-x,z
x,-y,-z+1/2
y,x,-z+1/2
-x,y,-z+1/2
-y,-x,-z+1/2
-x,-y,-z
y,-x,-z
x,y,-z
-y,x,-z
-x,y,z-1/2
-y,-x,z-1/2
x,-y,z-1/2
y,x,z-1/2
x+1/2,y+1/2,z+1/2
-y+1/2,x+1/2,z+1/2
-x+1/2,-y+1/2,z+1/2
y+1/2,-x+1/2,z+1/2
x+1/2,-y+1/2,-z+1
y+1/2,x+1/2,-z+1
-x+1/2,y+1/2,-z+1
-y+1/2,-x+1/2,-z+1
-x+1/2,-y+1/2,-z+1/2
y+1/2,-x+1/2,-z+1/2
x+1/2,y+1/2,-z+1/2
-y+1/2,x+1/2,-z+1/2
-x+1/2,y+1/2,z
-y+1/2,-x+1/2,z
x+1/2,-y+1/2,z
y+1/2,x+1/2,z

loop_
_atom_site_label
_atom_site_type_symbol
_atom_site_fract_x
_atom_site_fract_y
_atom_site_fract_z
_atom_site_occupancy
_atom_site_U_iso_or_equiv
Ni1 Ni 0.06876 0.20352 0 1 0.0
Ni3 Ni 0 0.5 0 1 0.0
Si1 Si 0.17066 0.67066 0.11819 1 0.0
Ce1 Ce 0 0 0.25 1 0.0
Ni2 Ni 0.63007 0.13007 0.18443 1 0.0
